data_1515481
loop_
_publ_author_name
'Fuentes, Jos\'e A.'
'Lebl, Tomas'
'Slawin, Alexandra M. Z.'
'Clarke, Matthew L.'

_publ_section_title
;
 Synthesis of organocatalysts using non-covalent chemistry; understanding
 the reactivity of ProNap, an enamine-type organocatalyst that can self
 assemble with complementary co-catalysts
;
_journal_issue 10
_journal_name_full 'Chemical Science'
_journal_page_first 1997
_journal_paper_doi 10.1039/c1sc00299f
_journal_volume 2
_journal_year 2011
_chemical_absolute_configuration syn
_chemical_formula_moiety 'C15 H18 N4 O,C14 H18 N4 O'
_chemical_formula_sum 'C29 H36 N8 O2'
_chemical_formula_weight 528.66
_chemical_name_systematic
;
?
;
_space_group_IT_number 4
_symmetry_cell_setting monoclinic
_symmetry_space_group_name_Hall 'P 2yb'
_symmetry_space_group_name_H-M 'P 1 21 1'
_atom_sites_solution_hydrogens geom
_atom_sites_solution_primary direct
_atom_sites_solution_secondary difmap
_audit_creation_method SHELXL-97
_cell_angle_alpha 90.00
_cell_angle_beta 95.440(5)
_cell_angle_gamma 90.00
_cell_formula_units_Z 4
_cell_length_a 16.022(5)
_cell_length_b 10.006(2)
_cell_length_c 17.448(4)
_cell_measurement_reflns_used 2983
_cell_measurement_temperature 173(2)
_cell_measurement_theta_max 68.6
_cell_measurement_theta_min 21.4
_cell_volume 2784.6(12)
_computing_cell_refinement 'CrystalClear (Rigaku Corp., 2004)'
_computing_data_collection 'CrystalClear (Rigaku Corp., 2004)'
_computing_data_reduction 'CrystalClear (Rigaku Corp., 2004)'
_computing_molecular_graphics 'Bruker SHELXTL'
_computing_publication_material 'Bruker SHELXTL'
_computing_structure_refinement 'SHELXL-97 (Sheldrick, 1997)'
_computing_structure_solution 'SHELXS-97 (Sheldrick, 1990)'
_diffrn_ambient_temperature 173(2)
_diffrn_measured_fraction_theta_full 0.946
_diffrn_measured_fraction_theta_max 0.939
_diffrn_measurement_device_type CCD
_diffrn_measurement_method '\w scans'
_diffrn_radiation_monochromator confocal
_diffrn_radiation_source 'rotating anode'
_diffrn_radiation_type CuK\a
_diffrn_radiation_wavelength 1.54178
_diffrn_reflns_av_R_equivalents 0.0599
_diffrn_reflns_av_sigmaI/netI 0.0473
_diffrn_reflns_limit_h_max 19
_diffrn_reflns_limit_h_min -19
_diffrn_reflns_limit_k_max 11
_diffrn_reflns_limit_k_min -11
_diffrn_reflns_limit_l_max 20
_diffrn_reflns_limit_l_min -20
_diffrn_reflns_number 36923
_diffrn_reflns_theta_full 67.00
_diffrn_reflns_theta_max 67.96
_diffrn_reflns_theta_min 2.54
_exptl_absorpt_coefficient_mu 0.664
_exptl_absorpt_correction_T_max 1.000
_exptl_absorpt_correction_T_min 0.835
_exptl_absorpt_correction_type multi-scan
_exptl_crystal_colour Colorless
_exptl_crystal_density_diffrn 1.261
_exptl_crystal_density_method 'not measured'
_exptl_crystal_description Platelet
_exptl_crystal_F_000 1128
_exptl_crystal_size_max 0.40
_exptl_crystal_size_mid 0.10
_exptl_crystal_size_min 0.01
_refine_diff_density_max 0.432
_refine_diff_density_min -0.256
_refine_diff_density_rms 0.047
_refine_ls_abs_structure_details 'Flack H D (1983), Acta Cryst. A39, 876-881'
_refine_ls_abs_structure_Flack -0.4(3)
_refine_ls_extinction_method none
_refine_ls_goodness_of_fit_ref 1.066
_refine_ls_hydrogen_treatment mixed
_refine_ls_matrix_type full
_refine_ls_number_parameters 739
_refine_ls_number_reflns 9376
_refine_ls_number_restraints 12
_refine_ls_restrained_S_all 1.065
_refine_ls_R_factor_all 0.0727
_refine_ls_R_factor_gt 0.0588
_refine_ls_shift/su_max 0.002
_refine_ls_shift/su_mean 0.000
_refine_ls_structure_factor_coef Fsqd
_refine_ls_weighting_details 'calc w=1/[\s^2^(Fo^2^)+(0.0796P)^2^+0.9272P] where P=(Fo^2^+2Fc^2^)/3'
_refine_ls_weighting_scheme calc
_refine_ls_wR_factor_gt 0.1480
_refine_ls_wR_factor_ref 0.1645
_reflns_number_gt 7826
_reflns_number_total 9376
_reflns_threshold_expression >2sigma(I)
_cod_data_source_file c1sc00299f.txt
_cod_data_source_block ProNap(12)
_cod_depositor_comments
;
The following automatic conversions were performed:

'_symmetry_cell_setting' value 'Monoclinic' changed to 'monoclinic'
according to
/usr/data/users/saulius/automatic-downloads/retrospective/RSC/lib/dictionaries/cif_core.dic
dictionary named 'cif_core.dic' version 2.4.2 from 2011-04-26.

Automatic conversion script
Id: cif_fix_values 2281 2013-09-26 08:29:07Z andrius 
;
_cod_original_sg_symbol_H-M P2(1)
_cod_database_code 1515481

loop_
_symmetry_equiv_pos_as_xyz
'x, y, z'
'-x, y+1/2, -z'

loop_
_atom_site_label
_atom_site_type_symbol
_atom_site_fract_x
_atom_site_fract_y
_atom_site_fract_z
_atom_site_U_iso_or_equiv
_atom_site_adp_type
_atom_site_occupancy
_atom_site_symmetry_multiplicity
_atom_site_calc_flag
_atom_site_refinement_flags
C1A C 0.22057(19) 0.4442(3) 0.20669(19) 0.0352(7) Uani 1 1 d .
N1 N 0.27712(17) 0.3866(2) 0.16286(15) 0.0367(6) Uani 1 1 d .
C2 C 0.2842(2) 0.4389(3) 0.0937(2) 0.0425(8) Uani 1 1 d .
C3 C 0.2362(2) 0.5485(3) 0.0644(2) 0.0476(9) Uani 1 1 d .
H3A H 0.2437 0.5816 0.0144 0.057 Uiso 1 1 calc R
C4 C 0.1792(2) 0.6075(3) 0.1068(2) 0.0435(8) Uani 1 1 d .
C4A C 0.1712(2) 0.5550(3) 0.18166(19) 0.0373(7) Uani 1 1 d .
C5 C 0.1173(2) 0.6095(3) 0.2330(2) 0.0420(8) Uani 1 1 d .
H5A H 0.0838 0.6852 0.2182 0.050 Uiso 1 1 calc R
C6 C 0.1131(2) 0.5537(3) 0.3034(2) 0.0410(8) Uani 1 1 d .
H6A H 0.0784 0.5914 0.3390 0.049 Uiso 1 1 calc R
N7 N 0.15863(16) 0.3715(3) 0.39229(16) 0.0380(6) Uani 1 1 d D
H7N H 0.1957(17) 0.295(2) 0.4032(19) 0.045(10) Uiso 1 1 d D
C7 C 0.16174(19) 0.4377(3) 0.3227(2) 0.0363(7) Uani 1 1 d .
N8 N 0.21516(15) 0.3857(2) 0.27655(15) 0.0338(6) Uani 1 1 d .
O9 O 0.04929(18) 0.4739(3) 0.44555(17) 0.0710(9) Uani 1 1 d .
C9 C 0.1043(2) 0.3889(3) 0.4485(2) 0.0446(8) Uani 1 1 d .
C10 C 0.12224(19) 0.2930(3) 0.5152(2) 0.0423(8) Uani 1 1 d D
H10A H 0.1460 0.2084 0.4958 0.051 Uiso 1 1 calc R
N11 N 0.04766(18) 0.2612(3) 0.55485(19) 0.0547(8) Uani 1 1 d D
H11N H 0.025(3) 0.175(3) 0.536(3) 0.15(3) Uiso 1 1 d D
C12 C 0.0707(3) 0.2649(5) 0.6372(2) 0.0670(12) Uani 1 1 d .
H12A H 0.0542 0.1804 0.6612 0.080 Uiso 1 1 calc R
H12B H 0.0417 0.3398 0.6607 0.080 Uiso 1 1 calc R
C13 C 0.1634(3) 0.2833(5) 0.6496(2) 0.0677(12) Uani 1 1 d .
H13A H 0.1926 0.1963 0.6561 0.081 Uiso 1 1 calc R
H13B H 0.1791 0.3396 0.6954 0.081 Uiso 1 1 calc R
C14 C 0.1841(2) 0.3522(4) 0.5767(2) 0.0556(10) Uani 1 1 d .
H14A H 0.2425 0.3332 0.5660 0.067 Uiso 1 1 calc R
H14B H 0.1765 0.4501 0.5804 0.067 Uiso 1 1 calc R
C15 C 0.3469(3) 0.3764(4) 0.0461(2) 0.0629(11) Uani 1 1 d .
H15A H 0.3745 0.3015 0.0744 0.094 Uiso 1 1 calc R
H15B H 0.3890 0.4431 0.0352 0.094 Uiso 1 1 calc R
H15C H 0.3183 0.3438 -0.0024 0.094 Uiso 1 1 calc R
C16 C 0.1268(2) 0.7244(4) 0.0762(2) 0.0575(10) Uani 1 1 d .
H16A H 0.1407 0.7463 0.0242 0.086 Uiso 1 1 calc R
H16B H 0.1384 0.8018 0.1100 0.086 Uiso 1 1 calc R
H16C H 0.0673 0.7011 0.0746 0.086 Uiso 1 1 calc R
N17 N 0.39542(17) 0.1712(3) 0.20708(16) 0.0393(6) Uani 1 1 d D
H17N H 0.3561(16) 0.239(3) 0.1851(18) 0.046(10) Uiso 1 1 d D
C18 C 0.39673(19) 0.1240(3) 0.27947(19) 0.0327(7) Uani 1 1 d .
N18 N 0.33637(16) 0.1615(3) 0.32678(15) 0.0349(6) Uani 1 1 d D
H18N H 0.2957(16) 0.230(3) 0.3089(19) 0.049(10) Uiso 1 1 d D
N19 N 0.46130(16) 0.0449(3) 0.29823(15) 0.0358(6) Uani 1 1 d .
C20 C 0.50524(19) 0.0406(3) 0.23290(19) 0.0391(8) Uani 1 1 d .
C21 C 0.4655(2) 0.1174(4) 0.1768(2) 0.0451(8) Uani 1 1 d .
H21A H 0.4822 0.1318 0.1267 0.054 Uiso 1 1 calc R
O22 O 0.27802(14) 0.1739(2) 0.43929(14) 0.0446(6) Uani 1 1 d .
C22 C 0.33269(19) 0.1242(3) 0.40157(19) 0.0351(7) Uani 1 1 d .
N23 N 0.38967(16) 0.0341(3) 0.42940(15) 0.0367(6) Uani 1 1 d D
H23N H 0.4258(17) 0.002(3) 0.3909(14) 0.051(10) Uiso 1 1 d D
C24 C 0.40107(19) -0.0187(3) 0.50455(18) 0.0342(7) Uani 1 1 d .
C25 C 0.3738(2) 0.0420(4) 0.5689(2) 0.0527(10) Uani 1 1 d .
H25A H 0.3428 0.1230 0.5638 0.063 Uiso 1 1 calc R
C26 C 0.3916(3) -0.0149(4) 0.6406(2) 0.0613(11) Uani 1 1 d .
H26A H 0.3729 0.0276 0.6846 0.074 Uiso 1 1 calc R
C27 C 0.4362(2) -0.1324(4) 0.6494(2) 0.0549(10) Uani 1 1 d .
H27A H 0.4486 -0.1704 0.6990 0.066 Uiso 1 1 calc R
C28 C 0.4629(2) -0.1948(4) 0.5851(2) 0.0488(9) Uani 1 1 d .
H28A H 0.4926 -0.2770 0.5904 0.059 Uiso 1 1 calc R
C29 C 0.4464(2) -0.1378(3) 0.5138(2) 0.0404(8) Uani 1 1 d .
H29A H 0.4661 -0.1799 0.4701 0.049 Uiso 1 1 calc R
C30 C 0.5878(2) -0.0318(4) 0.2353(2) 0.0434(8) Uani 1 1 d .
C31 C 0.5830(2) -0.1688(4) 0.2739(3) 0.0680(12) Uani 1 1 d .
H31A H 0.5410 -0.2241 0.2442 0.102 Uiso 1 1 calc R
H31B H 0.5669 -0.1572 0.3263 0.102 Uiso 1 1 calc R
H31C H 0.6378 -0.2127 0.2759 0.102 Uiso 1 1 calc R
C32 C 0.6534(2) 0.0493(4) 0.2839(3) 0.0658(12) Uani 1 1 d .
H32A H 0.6587 0.1377 0.2607 0.099 Uiso 1 1 calc R
H32B H 0.7076 0.0031 0.2862 0.099 Uiso 1 1 calc R
H32C H 0.6364 0.0593 0.3360 0.099 Uiso 1 1 calc R
C33 C 0.6134(3) -0.0534(6) 0.1551(3) 0.0885(17) Uani 1 1 d .
H33A H 0.6170 0.0330 0.1293 0.133 Uiso 1 1 calc R
H33B H 0.5716 -0.1096 0.1258 0.133 Uiso 1 1 calc R
H33C H 0.6682 -0.0977 0.1582 0.133 Uiso 1 1 calc R
C41A C 0.72885(19) 0.3088(3) 0.69288(19) 0.0336(7) Uani 1 1 d .
N41 N 0.78348(16) 0.3739(3) 0.64999(15) 0.0363(6) Uani 1 1 d .
C42 C 0.7910(2) 0.3299(3) 0.57850(19) 0.0385(7) Uani 1 1 d .
C43 C 0.7461(2) 0.2187(3) 0.5477(2) 0.0446(8) Uani 1 1 d .
H43A H 0.7539 0.1901 0.4969 0.053 Uiso 1 1 calc R
C44 C 0.6911(2) 0.1502(3) 0.5892(2) 0.0433(8) Uani 1 1 d .
C44A C 0.6810(2) 0.1974(3) 0.66412(19) 0.0375(7) Uani 1 1 d .
C45 C 0.6266(2) 0.1388(3) 0.7143(2) 0.0416(8) Uani 1 1 d .
H45A H 0.5935 0.0635 0.6977 0.050 Uiso 1 1 calc R
C46 C 0.6216(2) 0.1896(3) 0.7857(2) 0.0395(8) Uani 1 1 d .
H46A H 0.5849 0.1510 0.8192 0.047 Uiso 1 1 calc R
N47 N 0.67179(16) 0.3572(3) 0.88256(16) 0.0376(6) Uani 1 1 d D
H47N H 0.713(2) 0.429(3) 0.892(2) 0.077(14) Uiso 1 1 d D
C47 C 0.67185(19) 0.3008(3) 0.80957(19) 0.0354(7) Uani 1 1 d .
N48 N 0.72383(16) 0.3595(2) 0.76485(15) 0.0340(6) Uani 1 1 d .
O49 O 0.57703(17) 0.2264(3) 0.93909(16) 0.0641(8) Uani 1 1 d .
C49 C 0.6293(2) 0.3171(4) 0.9424(2) 0.0476(9) Uani 1 1 d .
C50 C 0.6527(3) 0.3902(4) 1.0179(2) 0.0631(11) Uani 1 1 d .
H50A H 0.7135 0.4144 1.0217 0.076 Uiso 1 1 calc R
N51 N 0.6363(3) 0.3083(4) 1.0833(2) 0.0844(12) Uani 1 1 d D
H51N H 0.6387 0.2106 1.0868 0.101 Uiso 1 1 calc RD
C52 C 0.6154(4) 0.4034(6) 1.1436(3) 0.0944(17) Uani 1 1 d .
H52A H 0.5620 0.3766 1.1636 0.113 Uiso 1 1 calc R
H52B H 0.6600 0.4017 1.1870 0.113 Uiso 1 1 calc R
C53 C 0.6078(5) 0.5329(6) 1.1130(3) 0.119(2) Uani 1 1 d .
H53A H 0.6573 0.5878 1.1308 0.143 Uiso 1 1 calc R
H53B H 0.5568 0.5774 1.1285 0.143 Uiso 1 1 calc R
C54 C 0.6019(4) 0.5130(5) 1.0250(3) 0.0901(17) Uani 1 1 d .
H54A H 0.5432 0.4996 1.0034 0.108 Uiso 1 1 calc R
H54B H 0.6261 0.5899 0.9991 0.108 Uiso 1 1 calc R
C55 C 0.8486(2) 0.4047(4) 0.5317(2) 0.0495(9) Uani 1 1 d .
H55A H 0.8747 0.4784 0.5623 0.074 Uiso 1 1 calc R
H55B H 0.8167 0.4407 0.4856 0.074 Uiso 1 1 calc R
H55C H 0.8922 0.3443 0.5164 0.074 Uiso 1 1 calc R
C56 C 0.6416(2) 0.0338(4) 0.5549(2) 0.0547(10) Uani 1 1 d .
H56A H 0.6570 0.0169 0.5027 0.082 Uiso 1 1 calc R
H56B H 0.5816 0.0541 0.5528 0.082 Uiso 1 1 calc R
H56C H 0.6539 -0.0457 0.5868 0.082 Uiso 1 1 calc R
N57 N 0.90827(17) 0.5702(3) 0.70405(16) 0.0422(7) Uani 1 1 d D
H57N H 0.8693(19) 0.499(3) 0.686(2) 0.062(12) Uiso 1 1 d D
C58 C 0.90443(19) 0.6230(3) 0.77487(19) 0.0334(7) Uani 1 1 d .
N58 N 0.83958(17) 0.5881(3) 0.81858(16) 0.0376(6) Uani 1 1 d D
H58N H 0.7985(19) 0.523(3) 0.796(2) 0.068(12) Uiso 1 1 d D
N59 N 0.96805(16) 0.7015(3) 0.79614(16) 0.0395(6) Uani 1 1 d .
C60 C 1.0186(2) 0.6983(3) 0.7344(2) 0.0419(8) Uani 1 1 d .
C61 C 0.9816(2) 0.6188(4) 0.6786(2) 0.0500(9) Uani 1 1 d .
H61A H 1.0021 0.5998 0.6305 0.060 Uiso 1 1 calc R
O62 O 0.77393(14) 0.5791(2) 0.92763(13) 0.0441(6) Uani 1 1 d .
C62 C 0.83180(19) 0.6256(3) 0.89349(18) 0.0348(7) Uani 1 1 d .
N63 N 0.88906(17) 0.7144(3) 0.92417(16) 0.0388(6) Uani 1 1 d D
H63N H 0.9312(18) 0.736(4) 0.8890(18) 0.068(12) Uiso 1 1 d D
C64 C 0.8961(2) 0.7659(3) 0.9997(2) 0.0396(8) Uani 1 1 d .
C65 C 0.8675(3) 0.7014(4) 1.0623(2) 0.0561(10) Uani 1 1 d .
H65A H 0.8381 0.6193 1.0553 0.067 Uiso 1 1 calc R
C66 C 0.8818(3) 0.7565(4) 1.1352(2) 0.0662(12) Uani 1 1 d .
H66A H 0.8626 0.7114 1.1781 0.079 Uiso 1 1 calc R
C67 C 0.9238(3) 0.8763(4) 1.1460(2) 0.0635(11) Uani 1 1 d .
H67A H 0.9324 0.9149 1.1959 0.076 Uiso 1 1 calc R
C68 C 0.9531(2) 0.9393(4) 1.0841(2) 0.0537(10) Uani 1 1 d .
H68A H 0.9828 1.0212 1.0914 0.064 Uiso 1 1 calc R
C69 C 0.9399(2) 0.8853(3) 1.0116(2) 0.0428(8) Uani 1 1 d .
H69A H 0.9609 0.9297 0.9693 0.051 Uiso 1 1 calc R
C70 C 1.1016(2) 0.7699(4) 0.7405(2) 0.0468(9) Uani 1 1 d .
C71 C 1.1573(2) 0.7137(5) 0.8081(3) 0.0732(13) Uani 1 1 d .
H71A H 1.1307 0.7281 0.8557 0.110 Uiso 1 1 calc R
H71B H 1.2117 0.7589 0.8117 0.110 Uiso 1 1 calc R
H71C H 1.1653 0.6177 0.8005 0.110 Uiso 1 1 calc R
C72 C 1.0886(3) 0.9174(5) 0.7539(5) 0.128(3) Uani 1 1 d .
H72A H 1.0527 0.9548 0.7105 0.192 Uiso 1 1 calc R
H72B H 1.1429 0.9631 0.7584 0.192 Uiso 1 1 calc R
H72C H 1.0616 0.9298 0.8015 0.192 Uiso 1 1 calc R
C73 C 1.1432(3) 0.7488(7) 0.6666(3) 0.0932(18) Uani 1 1 d .
H73A H 1.1072 0.7852 0.6230 0.140 Uiso 1 1 calc R
H73B H 1.1516 0.6530 0.6587 0.140 Uiso 1 1 calc R
H73C H 1.1975 0.7946 0.6705 0.140 Uiso 1 1 calc R

loop_
_atom_site_aniso_label
_atom_site_aniso_U_11
_atom_site_aniso_U_22
_atom_site_aniso_U_33
_atom_site_aniso_U_23
_atom_site_aniso_U_13
_atom_site_aniso_U_12
C1A 0.0375(16) 0.0256(15) 0.0418(19) 0.0024(13) -0.0010(15) -0.0069(13)
N1 0.0473(15) 0.0278(13) 0.0352(15) 0.0009(11) 0.0048(13) -0.0052(11)
C2 0.059(2) 0.0307(16) 0.0381(19) 0.0013(14) 0.0062(17) -0.0056(15)
C3 0.066(2) 0.0355(17) 0.0398(19) 0.0110(15) -0.0046(19) -0.0099(17)
C4 0.0435(18) 0.0362(17) 0.049(2) 0.0050(15) -0.0071(17) -0.0081(15)
C4A 0.0375(17) 0.0295(15) 0.0429(19) 0.0065(14) -0.0066(15) -0.0075(13)
C5 0.0324(16) 0.0315(16) 0.061(2) 0.0067(16) -0.0036(16) 0.0001(13)
C6 0.0315(16) 0.0347(16) 0.057(2) 0.0022(16) 0.0050(16) 0.0037(14)
N7 0.0357(14) 0.0360(14) 0.0434(16) 0.0049(12) 0.0095(13) 0.0056(12)
C7 0.0321(15) 0.0289(15) 0.048(2) 0.0005(14) 0.0028(15) -0.0030(13)
N8 0.0360(13) 0.0251(12) 0.0403(15) -0.0003(11) 0.0039(12) -0.0011(11)
O9 0.0710(17) 0.0713(18) 0.0752(19) 0.0239(15) 0.0307(16) 0.0415(16)
C9 0.0402(17) 0.046(2) 0.049(2) -0.0005(16) 0.0095(16) 0.0075(15)
C10 0.0336(16) 0.0442(18) 0.051(2) 0.0009(16) 0.0125(16) 0.0072(14)
N11 0.0405(15) 0.067(2) 0.059(2) 0.0039(16) 0.0161(16) -0.0002(15)
C12 0.068(3) 0.079(3) 0.056(3) 0.008(2) 0.019(2) -0.025(2)
C13 0.062(2) 0.089(3) 0.052(2) 0.014(2) 0.007(2) -0.026(2)
C14 0.049(2) 0.069(2) 0.049(2) 0.0065(19) 0.0053(18) -0.0144(19)
C15 0.093(3) 0.050(2) 0.048(2) 0.0093(18) 0.021(2) 0.009(2)
C16 0.056(2) 0.051(2) 0.063(3) 0.0168(19) -0.013(2) 0.0018(18)
N17 0.0369(14) 0.0470(16) 0.0344(15) 0.0001(12) 0.0048(13) 0.0023(12)
C18 0.0327(15) 0.0279(14) 0.0379(18) -0.0035(13) 0.0048(14) -0.0002(13)
N18 0.0346(14) 0.0325(13) 0.0386(16) 0.0036(11) 0.0082(13) 0.0073(11)
N19 0.0344(13) 0.0377(13) 0.0355(15) -0.0020(12) 0.0045(12) 0.0038(11)
C20 0.0334(16) 0.0429(17) 0.0419(19) -0.0080(15) 0.0084(16) -0.0006(14)
C21 0.0413(18) 0.055(2) 0.040(2) 0.0034(17) 0.0098(16) 0.0035(17)
O22 0.0427(12) 0.0454(13) 0.0481(14) 0.0063(11) 0.0174(11) 0.0148(10)
C22 0.0347(16) 0.0270(15) 0.045(2) 0.0015(14) 0.0103(16) -0.0003(13)
N23 0.0362(14) 0.0340(13) 0.0407(16) 0.0046(12) 0.0071(13) 0.0052(12)
C24 0.0338(16) 0.0337(15) 0.0346(18) 0.0046(13) 0.0009(15) -0.0013(13)
C25 0.071(3) 0.0406(19) 0.048(2) 0.0044(17) 0.015(2) 0.0162(18)
C26 0.084(3) 0.056(2) 0.046(2) 0.0075(18) 0.020(2) 0.016(2)
C27 0.068(2) 0.048(2) 0.049(2) 0.0174(18) 0.008(2) 0.0025(19)
C28 0.052(2) 0.0369(18) 0.058(2) 0.0132(17) 0.0076(19) 0.0106(16)
C29 0.0380(17) 0.0371(17) 0.046(2) 0.0049(15) 0.0021(16) 0.0044(14)
C30 0.0377(17) 0.0497(19) 0.044(2) -0.0049(16) 0.0070(16) 0.0015(15)
C31 0.045(2) 0.050(2) 0.111(4) 0.008(2) 0.015(2) 0.0050(18)
C32 0.0351(18) 0.058(2) 0.103(4) -0.008(2) -0.003(2) 0.0017(17)
C33 0.082(3) 0.128(4) 0.060(3) 0.004(3) 0.029(3) 0.052(3)
C41A 0.0328(15) 0.0302(15) 0.0368(18) 0.0000(13) -0.0024(15) 0.0052(13)
N41 0.0365(14) 0.0348(14) 0.0378(15) -0.0007(12) 0.0040(12) 0.0035(11)
C42 0.0384(16) 0.0373(17) 0.0392(19) -0.0029(14) 0.0008(15) 0.0068(13)
C43 0.0442(18) 0.048(2) 0.040(2) -0.0108(16) -0.0019(17) 0.0094(16)
C44 0.0434(18) 0.0354(17) 0.049(2) -0.0105(15) -0.0046(17) 0.0085(14)
C44A 0.0391(17) 0.0323(16) 0.0398(19) -0.0030(14) -0.0032(15) 0.0061(13)
C45 0.0394(17) 0.0306(16) 0.054(2) -0.0050(15) 0.0004(17) -0.0015(14)
C46 0.0364(16) 0.0307(16) 0.052(2) 0.0000(15) 0.0061(16) -0.0004(13)
N47 0.0392(14) 0.0316(14) 0.0435(16) -0.0034(12) 0.0110(13) -0.0009(11)
C47 0.0332(15) 0.0311(16) 0.0415(19) -0.0010(14) 0.0022(15) 0.0023(13)
N48 0.0347(13) 0.0300(13) 0.0375(15) -0.0010(11) 0.0040(12) 0.0032(11)
O49 0.0677(17) 0.0593(16) 0.0692(18) -0.0060(14) 0.0278(15) -0.0251(14)
C49 0.0427(18) 0.0459(19) 0.057(2) -0.0033(17) 0.0189(18) -0.0044(16)
C50 0.075(3) 0.054(2) 0.067(3) -0.003(2) 0.043(2) -0.011(2)
N51 0.133(4) 0.060(2) 0.063(2) 0.0119(18) 0.025(2) 0.023(2)
C52 0.145(5) 0.088(4) 0.055(3) -0.008(3) 0.030(3) -0.007(4)
C53 0.209(7) 0.088(4) 0.059(3) -0.020(3) 0.011(4) 0.058(4)
C54 0.144(5) 0.062(3) 0.061(3) -0.002(2) -0.010(3) 0.023(3)
C55 0.051(2) 0.059(2) 0.040(2) -0.0046(16) 0.0094(17) 0.0033(17)
C56 0.054(2) 0.047(2) 0.061(2) -0.0128(18) -0.005(2) -0.0023(17)
N57 0.0424(15) 0.0457(17) 0.0384(16) -0.0019(13) 0.0031(14) -0.0075(13)
C58 0.0341(16) 0.0286(15) 0.0379(18) 0.0041(14) 0.0050(14) 0.0006(13)
N58 0.0403(15) 0.0360(15) 0.0373(16) -0.0047(11) 0.0074(13) -0.0076(12)
N59 0.0363(14) 0.0321(13) 0.0499(17) 0.0040(12) 0.0040(13) -0.0002(11)
C60 0.0397(17) 0.0392(17) 0.047(2) 0.0111(16) 0.0059(16) 0.0025(14)
C61 0.0460(19) 0.057(2) 0.048(2) 0.0074(19) 0.0119(18) -0.0042(18)
O62 0.0465(13) 0.0407(13) 0.0464(14) -0.0071(10) 0.0118(11) -0.0108(10)
C62 0.0381(16) 0.0269(15) 0.0390(19) -0.0020(14) 0.0011(15) -0.0021(13)
N63 0.0426(15) 0.0329(14) 0.0410(16) -0.0043(12) 0.0048(13) -0.0072(12)
C64 0.0395(17) 0.0338(16) 0.045(2) -0.0052(14) 0.0035(16) -0.0005(14)
C65 0.077(3) 0.047(2) 0.045(2) -0.0087(17) 0.009(2) -0.016(2)
C66 0.095(3) 0.058(2) 0.047(2) -0.0069(19) 0.010(2) -0.013(2)
C67 0.087(3) 0.051(2) 0.052(2) -0.014(2) 0.003(2) 0.002(2)
C68 0.065(2) 0.0386(19) 0.054(2) -0.0104(18) -0.014(2) -0.0029(18)
C69 0.0406(17) 0.0339(17) 0.052(2) -0.0036(16) -0.0040(17) 0.0006(15)
C70 0.0372(17) 0.0433(19) 0.060(2) 0.0138(17) 0.0066(18) 0.0010(14)
C71 0.047(2) 0.095(3) 0.076(3) 0.026(3) -0.001(2) -0.014(2)
C72 0.049(3) 0.038(2) 0.298(9) 0.010(4) 0.026(4) -0.006(2)
C73 0.064(3) 0.152(5) 0.067(3) 0.014(3) 0.022(2) -0.037(3)

loop_
_atom_type_symbol
_atom_type_description
_atom_type_scat_dispersion_real
_atom_type_scat_dispersion_imag
_atom_type_scat_source
C C 0.0181 0.0091 'International Tables Vol C Tables 4.2.6.8 and 6.1.1.4'
H H 0.0000 0.0000 'International Tables Vol C Tables 4.2.6.8 and 6.1.1.4'
N N 0.0311 0.0180 'International Tables Vol C Tables 4.2.6.8 and 6.1.1.4'
O O 0.0492 0.0322 'International Tables Vol C Tables 4.2.6.8 and 6.1.1.4'

loop_
_geom_angle_atom_site_label_1
_geom_angle_atom_site_label_2
_geom_angle_atom_site_label_3
_geom_angle
N8 C1A N1 114.9(3)
N8 C1A C4A 122.3(3)
N1 C1A C4A 122.8(3)
C2 N1 C1A 117.4(3)
N1 C2 C3 123.1(3)
N1 C2 C15 117.2(3)
C3 C2 C15 119.6(3)
C4 C3 C2 120.7(3)
C4 C3 H3A 119.6
C2 C3 H3A 119.6
C3 C4 C4A 117.4(3)
C3 C4 C16 121.5(3)
C4A C4 C16 121.0(3)
C1A C4A C5 117.8(3)
C1A C4A C4 118.6(3)
C5 C4A C4 123.6(3)
C6 C5 C4A 120.1(3)
C6 C5 H5A 120.0
C4A C5 H5A 120.0
C5 C6 C7 118.6(3)
C5 C6 H6A 120.7
C7 C6 H6A 120.7
C9 N7 C7 129.6(3)
C9 N7 H7N 112(2)
C7 N7 H7N 118(2)
N8 C7 N7 114.9(3)
N8 C7 C6 122.9(3)
N7 C7 C6 122.3(3)
C7 N8 C1A 118.2(3)
O9 C9 N7 123.9(3)
O9 C9 C10 123.8(3)
N7 C9 C10 112.3(3)
N11 C10 C9 113.3(3)
N11 C10 C14 104.9(3)
C9 C10 C14 111.2(3)
N11 C10 H10A 109.1
C9 C10 H10A 109.1
C14 C10 H10A 109.1
C12 N11 C10 108.6(3)
C12 N11 H11N 114(3)
C10 N11 H11N 108.5(17)
N11 C12 C13 107.6(3)
N11 C12 H12A 110.2
C13 C12 H12A 110.2
N11 C12 H12B 110.2
C13 C12 H12B 110.2
H12A C12 H12B 108.5
C12 C13 C14 103.2(3)
C12 C13 H13A 111.1
C14 C13 H13A 111.1
C12 C13 H13B 111.1
C14 C13 H13B 111.1
H13A C13 H13B 109.1
C13 C14 C10 103.8(3)
C13 C14 H14A 111.0
C10 C14 H14A 111.0
C13 C14 H14B 111.0
C10 C14 H14B 111.0
H14A C14 H14B 109.0
C2 C15 H15A 109.5
C2 C15 H15B 109.5
H15A C15 H15B 109.5
C2 C15 H15C 109.5
H15A C15 H15C 109.5
H15B C15 H15C 109.5
C4 C16 H16A 109.5
C4 C16 H16B 109.5
H16A C16 H16B 109.5
C4 C16 H16C 109.5
H16A C16 H16C 109.5
H16B C16 H16C 109.5
C18 N17 C21 106.2(3)
C18 N17 H17N 124(2)
C21 N17 H17N 129(2)
N19 C18 N17 112.7(3)
N19 C18 N18 126.3(3)
N17 C18 N18 121.0(3)
C22 N18 C18 126.4(3)
C22 N18 H18N 114(2)
C18 N18 H18N 119(2)
C18 N19 C20 105.1(3)
C21 C20 N19 109.4(3)
C21 C20 C30 130.1(3)
N19 C20 C30 120.2(3)
C20 C21 N17 106.6(3)
C20 C21 H21A 126.7
N17 C21 H21A 126.7
O22 C22 N23 124.4(3)
O22 C22 N18 119.4(3)
N23 C22 N18 116.2(3)
C22 N23 C24 127.8(3)
C22 N23 H23N 113(2)
C24 N23 H23N 119(2)
C25 C24 C29 118.8(3)
C25 C24 N23 124.6(3)
C29 C24 N23 116.5(3)
C26 C25 C24 120.0(3)
C26 C25 H25A 120.0
C24 C25 H25A 120.0
C27 C26 C25 120.9(4)
C27 C26 H26A 119.5
C25 C26 H26A 119.5
C26 C27 C28 119.4(4)
C26 C27 H27A 120.3
C28 C27 H27A 120.3
C29 C28 C27 120.0(3)
C29 C28 H28A 120.0
C27 C28 H28A 120.0
C28 C29 C24 120.8(3)
C28 C29 H29A 119.6
C24 C29 H29A 119.6
C20 C30 C33 111.0(3)
C20 C30 C32 108.5(3)
C33 C30 C32 111.0(3)
C20 C30 C31 111.2(3)
C33 C30 C31 108.0(4)
C32 C30 C31 107.1(3)
C30 C31 H31A 109.5
C30 C31 H31B 109.5
H31A C31 H31B 109.5
C30 C31 H31C 109.5
H31A C31 H31C 109.5
H31B C31 H31C 109.5
C30 C32 H32A 109.5
C30 C32 H32B 109.5
H32A C32 H32B 109.5
C30 C32 H32C 109.5
H32A C32 H32C 109.5
H32B C32 H32C 109.5
C30 C33 H33A 109.5
C30 C33 H33B 109.5
H33A C33 H33B 109.5
C30 C33 H33C 109.5
H33A C33 H33C 109.5
H33B C33 H33C 109.5
N48 C41A N41 115.0(3)
N48 C41A C44A 122.8(3)
N41 C41A C44A 122.2(3)
C42 N41 C41A 118.1(3)
N41 C42 C43 121.9(3)
N41 C42 C55 117.4(3)
C43 C42 C55 120.6(3)
C44 C43 C42 121.6(3)
C44 C43 H43A 119.2
C42 C43 H43A 119.2
C43 C44 C44A 117.1(3)
C43 C44 C56 121.2(3)
C44A C44 C56 121.7(3)
C44 C44A C41A 119.0(3)
C44 C44A C45 124.3(3)
C41A C44A C45 116.8(3)
C46 C45 C44A 120.3(3)
C46 C45 H45A 119.8
C44A C45 H45A 119.8
C45 C46 C47 119.0(3)
C45 C46 H46A 120.5
C47 C46 H46A 120.5
C49 N47 C47 128.8(3)
C49 N47 H47N 118(3)
C47 N47 H47N 113(3)
N48 C47 N47 114.3(3)
N48 C47 C46 123.1(3)
N47 C47 C46 122.6(3)
C47 N48 C41A 118.0(3)
O49 C49 N47 124.7(4)
O49 C49 C50 120.3(3)
N47 C49 C50 115.0(3)
N51 C50 C54 105.1(3)
N51 C50 C49 111.2(3)
C54 C50 C49 112.3(4)
N51 C50 H50A 109.4
C54 C50 H50A 109.4
C49 C50 H50A 109.4
C50 N51 C52 105.4(4)
C50 N51 H51N 127.3
C52 N51 H51N 127.3
C53 C52 N51 109.9(4)
C53 C52 H52A 109.7
N51 C52 H52A 109.7
C53 C52 H52B 109.7
N51 C52 H52B 109.7
H52A C52 H52B 108.2
C52 C53 C54 104.7(4)
C52 C53 H53A 110.8
C54 C53 H53A 110.8
C52 C53 H53B 110.8
C54 C53 H53B 110.8
H53A C53 H53B 108.9
C50 C54 C53 102.1(4)
C50 C54 H54A 111.4
C53 C54 H54A 111.4
C50 C54 H54B 111.4
C53 C54 H54B 111.4
H54A C54 H54B 109.2
C42 C55 H55A 109.5
C42 C55 H55B 109.5
H55A C55 H55B 109.5
C42 C55 H55C 109.5
H55A C55 H55C 109.5
H55B C55 H55C 109.5
C44 C56 H56A 109.5
C44 C56 H56B 109.5
H56A C56 H56B 109.5
C44 C56 H56C 109.5
H56A C56 H56C 109.5
H56B C56 H56C 109.5
C58 N57 C61 105.6(3)
C58 N57 H57N 119(2)
C61 N57 H57N 134(2)
N59 C58 N57 113.0(3)
N59 C58 N58 126.6(3)
N57 C58 N58 120.3(3)
C62 N58 C58 126.3(3)
C62 N58 H58N 116(2)
C58 N58 H58N 117(2)
C58 N59 C60 104.9(3)
C61 C60 N59 108.6(3)
C61 C60 C70 131.1(3)
N59 C60 C70 120.2(3)
C60 C61 N57 107.8(3)
C60 C61 H61A 126.1
N57 C61 H61A 126.1
O62 C62 N63 124.6(3)
O62 C62 N58 119.5(3)
N63 C62 N58 115.9(3)
C62 N63 C64 127.0(3)
C62 N63 H63N 112(2)
C64 N63 H63N 120(2)
C65 C64 C69 118.9(3)
C65 C64 N63 124.4(3)
C69 C64 N63 116.6(3)
C64 C65 C66 120.1(4)
C64 C65 H65A 120.0
C66 C65 H65A 120.0
C67 C66 C65 120.5(4)
C67 C66 H66A 119.7
C65 C66 H66A 119.7
C68 C67 C66 119.4(4)
C68 C67 H67A 120.3
C66 C67 H67A 120.3
C69 C68 C67 120.7(4)
C69 C68 H68A 119.7
C67 C68 H68A 119.7
C68 C69 C64 120.4(4)
C68 C69 H69A 119.8
C64 C69 H69A 119.8
C60 C70 C72 110.0(3)
C60 C70 C73 109.2(3)
C72 C70 C73 110.1(4)
C60 C70 C71 109.2(3)
C72 C70 C71 108.8(5)
C73 C70 C71 109.6(4)
C70 C71 H71A 109.5
C70 C71 H71B 109.5
H71A C71 H71B 109.5
C70 C71 H71C 109.5
H71A C71 H71C 109.5
H71B C71 H71C 109.5
C70 C72 H72A 109.5
C70 C72 H72B 109.5
H72A C72 H72B 109.5
C70 C72 H72C 109.5
H72A C72 H72C 109.5
H72B C72 H72C 109.5
C70 C73 H73A 109.5
C70 C73 H73B 109.5
H73A C73 H73B 109.5
C70 C73 H73C 109.5
H73A C73 H73C 109.5
H73B C73 H73C 109.5

loop_
_geom_bond_atom_site_label_1
_geom_bond_atom_site_label_2
_geom_bond_distance
C1A N8 1.362(4)
C1A N1 1.367(4)
C1A C4A 1.408(4)
N1 C2 1.330(4)
C2 C3 1.407(5)
C2 C15 1.500(5)
C3 C4 1.364(5)
C3 H3A 0.9500
C4 C4A 1.425(5)
C4 C16 1.507(5)
C4A C5 1.412(5)
C5 C6 1.356(5)
C5 H5A 0.9500
C6 C7 1.421(5)
C6 H6A 0.9500
N7 C9 1.383(4)
N7 C7 1.387(4)
N7 H7N 0.980(5)
C7 N8 1.335(4)
O9 C9 1.223(4)
C9 C10 1.514(5)
C10 N11 1.472(4)
C10 C14 1.511(5)
C10 H10A 1.0000
N11 C12 1.449(5)
N11 H11N 0.980(5)
C12 C13 1.493(6)
C12 H12A 0.9900
C12 H12B 0.9900
C13 C14 1.510(5)
C13 H13A 0.9900
C13 H13B 0.9900
C14 H14A 0.9900
C14 H14B 0.9900
C15 H15A 0.9800
C15 H15B 0.9800
C15 H15C 0.9800
C16 H16A 0.9800
C16 H16B 0.9800
C16 H16C 0.9800
N17 C18 1.347(4)
N17 C21 1.393(4)
N17 H17N 0.979(5)
C18 N19 1.318(4)
C18 N18 1.382(4)
N18 C22 1.364(4)
N18 H18N 0.975(5)
N19 C20 1.396(4)
C20 C21 1.355(5)
C20 C30 1.506(5)
C21 H21A 0.9500
O22 C22 1.248(4)
C22 N23 1.341(4)
N23 C24 1.409(4)
N23 H23N 0.981(5)
C24 C25 1.384(5)
C24 C29 1.397(4)
C25 C26 1.379(5)
C25 H25A 0.9500
C26 C27 1.377(5)
C26 H26A 0.9500
C27 C28 1.387(5)
C27 H27A 0.9500
C28 C29 1.371(5)
C28 H28A 0.9500
C29 H29A 0.9500
C30 C33 1.509(5)
C30 C32 1.521(5)
C30 C31 1.533(5)
C31 H31A 0.9800
C31 H31B 0.9800
C31 H31C 0.9800
C32 H32A 0.9800
C32 H32B 0.9800
C32 H32C 0.9800
C33 H33A 0.9800
C33 H33B 0.9800
C33 H33C 0.9800
C41A N48 1.364(4)
C41A N41 1.369(4)
C41A C44A 1.418(4)
N41 C42 1.339(4)
C42 C43 1.404(5)
C42 C55 1.490(5)
C43 C44 1.376(5)
C43 H43A 0.9500
C44 C44A 1.414(5)
C44 C56 1.501(5)
C44A C45 1.419(5)
C45 C46 1.355(5)
C45 H45A 0.9500
C46 C47 1.413(5)
C46 H46A 0.9500
N47 C49 1.360(4)
N47 C47 1.393(4)
N47 H47N 0.979(5)
C47 N48 1.331(4)
O49 C49 1.232(4)
C49 C50 1.522(6)
C50 N51 1.449(5)
C50 C54 1.484(6)
C50 H50A 1.0000
N51 C52 1.481(6)
N51 H51N 0.9800
C52 C53 1.403(8)
C52 H52A 0.9900
C52 H52B 0.9900
C53 C54 1.542(7)
C53 H53A 0.9900
C53 H53B 0.9900
C54 H54A 0.9900
C54 H54B 0.9900
C55 H55A 0.9800
C55 H55B 0.9800
C55 H55C 0.9800
C56 H56A 0.9800
C56 H56B 0.9800
C56 H56C 0.9800
N57 C58 1.351(4)
N57 C61 1.382(4)
N57 H57N 0.979(5)
C58 N59 1.313(4)
C58 N58 1.390(4)
N58 C62 1.377(4)
N58 H58N 0.979(5)
N59 C60 1.409(4)
C60 C61 1.350(5)
C60 C70 1.505(5)
C61 H61A 0.9500
O62 C62 1.239(4)
C62 N63 1.350(4)
N63 C64 1.411(4)
N63 H63N 0.980(5)
C64 C65 1.383(5)
C64 C69 1.392(5)
C65 C66 1.385(5)
C65 H65A 0.9500
C66 C67 1.379(6)
C66 H66A 0.9500
C67 C68 1.371(6)
C67 H67A 0.9500
C68 C69 1.373(5)
C68 H68A 0.9500
C69 H69A 0.9500
C70 C72 1.512(6)
C70 C73 1.522(6)
C70 C71 1.517(6)
C71 H71A 0.9800
C71 H71B 0.9800
C71 H71C 0.9800
C72 H72A 0.9800
C72 H72B 0.9800
C72 H72C 0.9800
C73 H73A 0.9800
C73 H73B 0.9800
C73 H73C 0.9800

loop_
_geom_hbond_atom_site_label_D
_geom_hbond_atom_site_label_H
_geom_hbond_atom_site_label_A
_geom_hbond_distance_DH
_geom_hbond_distance_HA
_geom_hbond_distance_DA
_geom_hbond_angle_DHA
_geom_hbond_site_symmetry_A
N7 H7N O22 0.980(5) 1.854(9) 2.819(3) 168(3) .
N11 H11N O9 0.980(5) 2.38(2) 3.268(4) 150(3) 2_546
N17 H17N N1 0.979(5) 1.960(10) 2.925(4) 168(3) .
N18 H18N N8 0.975(5) 2.068(7) 3.042(3) 175(3) .
N23 H23N N19 0.981(5) 1.81(2) 2.658(3) 142(3) .
N47 H47N O62 0.979(5) 1.866(12) 2.826(3) 166(4) .
N57 H57N N41 0.979(5) 1.921(8) 2.896(4) 174(3) .
N58 H58N N48 0.979(5) 2.071(11) 3.036(4) 168(4) .
N63 H63N N59 0.980(5) 1.81(2) 2.673(4) 145(3) .

loop_
_geom_torsion_atom_site_label_1
_geom_torsion_atom_site_label_2
_geom_torsion_atom_site_label_3
_geom_torsion_atom_site_label_4
_geom_torsion
N8 C1A N1 C2 179.3(3)
C4A C1A N1 C2 -0.4(4)
C1A N1 C2 C3 -0.5(5)
C1A N1 C2 C15 179.4(3)
N1 C2 C3 C4 0.3(5)
C15 C2 C3 C4 -179.6(4)
C2 C3 C4 C4A 0.8(5)
C2 C3 C4 C16 -179.6(3)
N8 C1A C4A C5 2.7(4)
N1 C1A C4A C5 -177.6(3)
N8 C1A C4A C4 -178.2(3)
N1 C1A C4A C4 1.5(5)
C3 C4 C4A C1A -1.6(5)
C16 C4 C4A C1A 178.8(3)
C3 C4 C4A C5 177.4(3)
C16 C4 C4A C5 -2.2(5)
C1A C4A C5 C6 -1.1(5)
C4 C4A C5 C6 180.0(3)
C4A C5 C6 C7 -2.2(5)
C9 N7 C7 N8 -171.7(3)
C9 N7 C7 C6 9.8(5)
C5 C6 C7 N8 4.1(5)
C5 C6 C7 N7 -177.4(3)
N7 C7 N8 C1A 178.9(3)
C6 C7 N8 C1A -2.5(4)
N1 C1A N8 C7 179.3(3)
C4A C1A N8 C7 -1.0(4)
C7 N7 C9 O9 -2.6(6)
C7 N7 C9 C10 178.9(3)
O9 C9 C10 N11 29.5(5)
N7 C9 C10 N11 -152.0(3)
O9 C9 C10 C14 -88.3(4)
N7 C9 C10 C14 90.1(4)
C9 C10 N11 C12 -136.5(3)
C14 C10 N11 C12 -15.0(4)
C10 N11 C12 C13 -6.7(5)
N11 C12 C13 C14 25.6(5)
C12 C13 C14 C10 -34.1(4)
N11 C10 C14 C13 30.5(4)
C9 C10 C14 C13 153.3(3)
C21 N17 C18 N19 0.0(4)
C21 N17 C18 N18 178.2(3)
N19 C18 N18 C22 0.3(5)
N17 C18 N18 C22 -177.6(3)
N17 C18 N19 C20 0.0(4)
N18 C18 N19 C20 -178.1(3)
C18 N19 C20 C21 0.0(4)
C18 N19 C20 C30 174.8(3)
N19 C20 C21 N17 0.0(4)
C30 C20 C21 N17 -174.1(3)
C18 N17 C21 C20 0.0(4)
C18 N18 C22 O22 174.6(3)
C18 N18 C22 N23 -5.6(5)
O22 C22 N23 C24 -1.9(5)
N18 C22 N23 C24 178.3(3)
C22 N23 C24 C25 -21.5(5)
C22 N23 C24 C29 161.4(3)
C29 C24 C25 C26 0.1(6)
N23 C24 C25 C26 -176.9(3)
C24 C25 C26 C27 -0.2(6)
C25 C26 C27 C28 -0.6(6)
C26 C27 C28 C29 1.5(6)
C27 C28 C29 C24 -1.6(5)
C25 C24 C29 C28 0.8(5)
N23 C24 C29 C28 178.1(3)
C21 C20 C30 C33 -20.5(6)
N19 C20 C30 C33 165.9(4)
C21 C20 C30 C32 101.7(4)
N19 C20 C30 C32 -71.8(4)
C21 C20 C30 C31 -140.8(4)
N19 C20 C30 C31 45.7(4)
N48 C41A N41 C42 -179.5(3)
C44A C41A N41 C42 0.2(4)
C41A N41 C42 C43 -1.3(5)
C41A N41 C42 C55 178.0(3)
N41 C42 C43 C44 0.9(5)
C55 C42 C43 C44 -178.4(3)
C42 C43 C44 C44A 0.6(5)
C42 C43 C44 C56 178.3(3)
C43 C44 C44A C41A -1.6(5)
C56 C44 C44A C41A -179.2(3)
C43 C44 C44A C45 179.7(3)
C56 C44 C44A C45 2.1(5)
N48 C41A C44A C44 -179.0(3)
N41 C41A C44A C44 1.2(4)
N48 C41A C44A C45 -0.3(4)
N41 C41A C44A C45 -180.0(3)
C44 C44A C45 C46 179.1(3)
C41A C44A C45 C46 0.4(5)
C44A C45 C46 C47 -0.5(5)
C49 N47 C47 N48 -176.6(3)
C49 N47 C47 C46 2.6(5)
C45 C46 C47 N48 0.6(5)
C45 C46 C47 N47 -178.6(3)
N47 C47 N48 C41A 178.8(2)
C46 C47 N48 C41A -0.4(4)
N41 C41A N48 C47 -180.0(3)
C44A C41A N48 C47 0.3(4)
C47 N47 C49 O49 -6.0(6)
C47 N47 C49 C50 172.0(3)
O49 C49 C50 N51 24.1(5)
N47 C49 C50 N51 -154.0(3)
O49 C49 C50 C54 -93.4(5)
N47 C49 C50 C54 88.5(4)
C54 C50 N51 C52 -27.7(6)
C49 C50 N51 C52 -149.5(4)
C50 N51 C52 C53 7.9(7)
N51 C52 C53 C54 14.4(8)
N51 C50 C54 C53 35.7(6)
C49 C50 C54 C53 156.7(4)
C52 C53 C54 C50 -30.6(7)
C61 N57 C58 N59 0.6(4)
C61 N57 C58 N58 -176.7(3)
N59 C58 N58 C62 -2.6(5)
N57 C58 N58 C62 174.3(3)
N57 C58 N59 C60 -0.9(3)
N58 C58 N59 C60 176.2(3)
C58 N59 C60 C61 0.9(3)
C58 N59 C60 C70 -175.6(3)
N59 C60 C61 N57 -0.5(4)
C70 C60 C61 N57 175.5(3)
C58 N57 C61 C60 0.0(4)
C58 N58 C62 O62 -174.6(3)
C58 N58 C62 N63 6.4(5)
O62 C62 N63 C64 2.7(5)
N58 C62 N63 C64 -178.4(3)
C62 N63 C64 C65 25.1(5)
C62 N63 C64 C69 -159.5(3)
C69 C64 C65 C66 0.8(6)
N63 C64 C65 C66 176.1(4)
C64 C65 C66 C67 0.6(7)
C65 C66 C67 C68 -1.4(7)
C66 C67 C68 C69 0.9(6)
C67 C68 C69 C64 0.4(6)
C65 C64 C69 C68 -1.3(5)
N63 C64 C69 C68 -177.0(3)
C61 C60 C70 C72 124.8(5)
N59 C60 C70 C72 -59.6(5)
C61 C60 C70 C73 3.8(6)
N59 C60 C70 C73 179.4(4)
C61 C60 C70 C71 -115.9(4)
N59 C60 C70 C71 59.6(4)
